data_4513212
loop_
_publ_author_name
'Erer, Hakan'
'Ye\,silel, Okan Zafer'
'Ar\?ic\?i, M\"ursel'

_publ_section_title
;
 A Series of Zinc(II) 3D \\rightarrow 3D Interpenetrated Coordination
 Polymers Based On Thiophene-2,5-dicarboxylate and Bis(Imidazole)
 Derivative Linkers
;
_journal_issue 7
_journal_name_full 'Crystal Growth &amp; Design'
_journal_page_first 3201
_journal_paper_doi 10.1021/acs.cgd.5b00276
_journal_volume 15
_journal_year 2015
_chemical_formula_moiety 'C20 H26 N4, H2 O'
_chemical_formula_sum 'C20 H28 N4 O'
_chemical_formula_weight 340.46
_chemical_name_systematic
;
 ? 
;
_space_group_crystal_system orthorhombic
_space_group_IT_number 60
_space_group_name_Hall '-P 2ac 2b'
_space_group_name_H-M_alt 'P b n a'
_symmetry_space_group_name_Hall '-P 2ac 2b'
_symmetry_space_group_name_H-M 'P b n a'
_atom_sites_solution_hydrogens geom
_atom_sites_solution_primary direct
_atom_sites_solution_secondary difmap
_audit_creation_date 2015-01-22
_audit_creation_method
;
Olex2 1.2
(compiled 2014.06.27 svn.r2953 for OlexSys, GUI svn.r4855)
;
_cell_angle_alpha 90.00
_cell_angle_beta 90.00
_cell_angle_gamma 90.00
_cell_formula_units_Z 4
_cell_length_a 11.686
_cell_length_b 11.971
_cell_length_c 14.314
_cell_measurement_reflns_used 8159
_cell_measurement_temperature 150(2)
_cell_measurement_theta_max 27.55
_cell_measurement_theta_min 2.25
_cell_volume 2002.430
_computing_cell_refinement 'APEX2 v2012.10-0 (Bruker AXS)'
_computing_data_collection 'APEX2 (Bruker, 2007)'
_computing_data_reduction 'SAINT V8.27B (Bruker AXS, 2009)'
_computing_molecular_graphics 'Olex2 (Dolomanov et al., 2009)'
_computing_publication_material 'Olex2 (Dolomanov et al., 2009)'
_computing_structure_refinement 'ShelXL (Sheldrick, 2008)'
_computing_structure_solution 'SHELXS-97 (Sheldrick, 1990)'
_diffrn_ambient_temperature 150(2)
_diffrn_detector_area_resol_mean 8.3333
_diffrn_measured_fraction_theta_full 0.999
_diffrn_measured_fraction_theta_max 0.999
_diffrn_measurement_device_type 'Bruker APEX II QUAZAR three-circle diffractometer'
_diffrn_measurement_method '\f and \w scans'
_diffrn_radiation_monochromator 'multilayer QUAZAR mirrors'
_diffrn_radiation_type MoK\a
_diffrn_radiation_wavelength 0.71073
_diffrn_reflns_av_R_equivalents 0.0480
_diffrn_reflns_av_unetI/netI 0.0282
_diffrn_reflns_limit_h_max 13
_diffrn_reflns_limit_h_min -13
_diffrn_reflns_limit_k_max 14
_diffrn_reflns_limit_k_min -12
_diffrn_reflns_limit_l_max 17
_diffrn_reflns_limit_l_min -17
_diffrn_reflns_number 13413
_diffrn_reflns_theta_full 25.03
_diffrn_reflns_theta_max 25.03
_diffrn_reflns_theta_min 2.25
_diffrn_source 'fine-focus sealed tube'
_diffrn_standards_number 0
_exptl_absorpt_coefficient_mu 0.072
_exptl_absorpt_correction_type none
_exptl_crystal_colour colourless
_exptl_crystal_density_diffrn 1.129
_exptl_crystal_density_method 'not measured'
_exptl_crystal_description block
_exptl_crystal_F_000 736
_exptl_crystal_size_max 0.336
_exptl_crystal_size_mid 0.115
_exptl_crystal_size_min 0.101
_refine_diff_density_max 0.240
_refine_diff_density_min -0.299
_refine_diff_density_rms 0.062
_refine_ls_extinction_method none
_refine_ls_goodness_of_fit_ref 1.035
_refine_ls_hydrogen_treatment mixed
_refine_ls_matrix_type full
_refine_ls_number_parameters 148
_refine_ls_number_reflns 1764
_refine_ls_number_restraints 0
_refine_ls_restrained_S_all 1.035
_refine_ls_R_factor_all 0.0927
_refine_ls_R_factor_gt 0.0856
_refine_ls_shift/su_max 0.000
_refine_ls_shift/su_mean 0.000
_refine_ls_structure_factor_coef Fsqd
_refine_ls_weighting_details 'calc w=1/[\s^2^(Fo^2^)+(0.0000P)^2^+9.2382P] where P=(Fo^2^+2Fc^2^)/3'
_refine_ls_weighting_scheme calc
_refine_ls_wR_factor_gt 0.1893
_refine_ls_wR_factor_ref 0.1923
_reflns_number_gt 1554
_reflns_number_total 1764
_reflns_threshold_expression >2sigma(I)
_cod_data_source_file cg5b00276_si_002.cif
_cod_data_source_block 7_pbisopix
_cod_depositor_comments 'Adding full bibliography for 4513206--4513212.cif.'
_cod_original_cell_volume 2002.4
_cod_database_code 4513212

loop_
_space_group_symop_id
_space_group_symop_operation_xyz
1 'x, y, z'
2 '-x+1/2, -y, z+1/2'
3 'x, -y+1/2, -z'
4 '-x+1/2, y+1/2, -z+1/2'
5 '-x, -y, -z'
6 'x-1/2, y, -z-1/2'
7 '-x, y-1/2, z'
8 'x-1/2, -y-1/2, z-1/2'

loop_
_atom_site_label
_atom_site_type_symbol
_atom_site_fract_x
_atom_site_fract_y
_atom_site_fract_z
_atom_site_U_iso_or_equiv
_atom_site_adp_type
_atom_site_occupancy
_atom_site_calc_flag
_atom_site_site_symmetry_order
_atom_site_refinement_flags_posn
_atom_site_refinement_flags_adp
_atom_site_refinement_flags_occupancy
N2 N 0.0138(3) 0.2165(3) 0.69099(19) 0.0324(8) Uani 1 d 1 . . .
N1 N 0.1279(3) 0.2210(3) 0.8142(2) 0.0376(8) Uani 1 d 1 . . .
C8 C -0.0334(3) 0.0855(3) 0.5610(2) 0.0310(9) Uani 1 d 1 . . .
C10 C -0.1116(3) 0.0391(4) 0.4991(3) 0.0342(9) Uani 1 d 1 . . .
C1 C 0.1585(4) 0.3038(4) 0.7523(3) 0.0407(10) Uani 1 d 1 . . .
C3 C 0.0408(3) 0.1688(3) 0.7746(2) 0.0328(9) Uani 1 d 1 . . .
C7 C -0.0736(4) 0.1800(4) 0.6244(3) 0.0365(10) Uani 1 d 1 . . .
C9 C 0.0782(3) 0.0465(4) 0.5608(3) 0.0339(9) Uani 1 d 1 . . .
C4 C -0.0204(4) 0.0718(4) 0.8150(3) 0.0455(11) Uani 1 d 1 . . .
C2 C 0.0901(4) 0.3020(4) 0.6761(3) 0.0386(10) Uani 1 d 1 . . .
C5 C 0.0622(5) -0.0127(4) 0.8546(4) 0.0759(18) Uani 1 d 1 . . .
H5A H 0.0203 -0.0747 0.8798 0.114 Uiso 1 calc 1 GR . .
H5B H 0.1068 0.0215 0.9032 0.114 Uiso 1 calc 1 GR . .
H5C H 0.1122 -0.0386 0.8059 0.114 Uiso 1 calc 1 GR . .
C6 C -0.1047(5) 0.1097(6) 0.8891(5) 0.094(2) Uani 1 d 1 . . .
H6A H -0.1542 0.1659 0.8634 0.141 Uiso 1 calc 1 GR . .
H6B H -0.0637 0.1401 0.9413 0.141 Uiso 1 calc 1 GR . .
H6C H -0.1497 0.0471 0.9094 0.141 Uiso 1 calc 1 GR . .
H9 H 0.131(3) 0.074(3) 0.602(3) 0.034(11) Uiso 1 d 1 . . .
H7A H -0.141(4) 0.151(4) 0.659(3) 0.057(14) Uiso 1 d 1 . . .
H2 H 0.089(3) 0.353(3) 0.620(3) 0.031(10) Uiso 1 d 1 . . .
H7B H -0.096(4) 0.249(4) 0.585(3) 0.062(14) Uiso 1 d 1 . . .
H10 H -0.193(4) 0.069(4) 0.502(3) 0.047(12) Uiso 1 d 1 . . .
H1 H 0.223(4) 0.353(4) 0.768(3) 0.045(12) Uiso 1 d 1 . . .
H4 H -0.066(4) 0.043(4) 0.766(4) 0.066(15) Uiso 1 d 1 . . .
O1 O 0.2104(4) 0.2500 1.0000 0.0678(18) Uani 1 d 2 S T P
H1A H 0.167(5) 0.234(5) 0.951(4) 0.09(2) Uiso 1 d 1 . . .

loop_
_atom_site_aniso_label
_atom_site_aniso_U_11
_atom_site_aniso_U_22
_atom_site_aniso_U_33
_atom_site_aniso_U_23
_atom_site_aniso_U_13
_atom_site_aniso_U_12
N2 0.0387(18) 0.0382(19) 0.0204(14) -0.0004(14) -0.0040(14) 0.0019(15)
N1 0.0391(19) 0.046(2) 0.0278(16) -0.0015(16) -0.0077(15) -0.0042(16)
C8 0.033(2) 0.040(2) 0.0199(17) 0.0034(16) -0.0017(15) -0.0019(18)
C10 0.0291(19) 0.049(2) 0.0249(17) 0.0011(18) -0.0025(16) 0.0013(18)
C1 0.043(2) 0.042(2) 0.037(2) -0.004(2) -0.0019(19) -0.008(2)
C3 0.035(2) 0.041(2) 0.0227(18) 0.0009(16) -0.0030(15) -0.0022(18)
C7 0.035(2) 0.048(3) 0.0258(19) 0.0007(19) -0.0055(17) 0.004(2)
C9 0.032(2) 0.045(2) 0.0254(19) -0.0004(18) -0.0073(16) -0.0017(18)
C4 0.049(3) 0.052(3) 0.036(2) 0.011(2) -0.012(2) -0.014(2)
C2 0.047(2) 0.038(2) 0.031(2) 0.0054(19) 0.0008(18) -0.002(2)
C5 0.079(4) 0.046(3) 0.103(5) 0.029(3) -0.016(4) 0.004(3)
C6 0.066(4) 0.115(6) 0.100(5) 0.049(4) 0.038(4) -0.002(4)
O1 0.035(2) 0.139(5) 0.030(2) -0.025(3) 0.000 0.000

loop_
_atom_type_symbol
_atom_type_description
_atom_type_scat_dispersion_real
_atom_type_scat_dispersion_imag
_atom_type_scat_source
C C 0.0033 0.0016 'International Tables Vol C Tables 4.2.6.8 and 6.1.1.4'
H H 0.0000 0.0000 'International Tables Vol C Tables 4.2.6.8 and 6.1.1.4'
N N 0.0061 0.0033 'International Tables Vol C Tables 4.2.6.8 and 6.1.1.4'
O O 0.0106 0.0060 'International Tables Vol C Tables 4.2.6.8 and 6.1.1.4'

loop_
_geom_angle_atom_site_label_1
_geom_angle_atom_site_label_2
_geom_angle_atom_site_label_3
_geom_angle
_geom_angle_site_symmetry_1
_geom_angle_site_symmetry_3
C3 N2 C7 127.5(3) . .
C3 N2 C2 107.3(3) . .
C2 N2 C7 125.0(3) . .
C3 N1 C1 105.4(3) . .
C10 C8 C7 118.2(3) . .
C9 C8 C10 119.0(4) . .
C9 C8 C7 122.8(3) . .
C8 C10 C9 120.2(4) . 5_556
C8 C10 H10 117(3) . .
C9 C10 H10 123(3) 5_556 .
N1 C1 H1 119(2) . .
C2 C1 N1 110.7(4) . .
C2 C1 H1 130(3) . .
N2 C3 C4 124.0(3) . .
N1 C3 N2 110.9(3) . .
N1 C3 C4 125.1(3) . .
N2 C7 C8 113.2(3) . .
N2 C7 H7A 110(3) . .
N2 C7 H7B 107(3) . .
C8 C7 H7A 106(3) . .
C8 C7 H7B 110(3) . .
H7A C7 H7B 110(4) . .
C8 C9 C10 120.8(4) . 5_556
C8 C9 H9 121(2) . .
C10 C9 H9 118(2) 5_556 .
C3 C4 C5 111.3(4) . .
C3 C4 C6 110.6(4) . .
C3 C4 H4 106(3) . .
C5 C4 C6 110.8(4) . .
C5 C4 H4 113(3) . .
C6 C4 H4 105(3) . .
N2 C2 H2 124(2) . .
C1 C2 N2 105.7(4) . .
C1 C2 H2 130(2) . .
C4 C5 H5A 109.5 . .
C4 C5 H5B 109.5 . .
C4 C5 H5C 109.5 . .
H5A C5 H5B 109.5 . .
H5A C5 H5C 109.5 . .
H5B C5 H5C 109.5 . .
C4 C6 H6A 109.5 . .
C4 C6 H6B 109.5 . .
C4 C6 H6C 109.5 . .
H6A C6 H6B 109.5 . .
H6A C6 H6C 109.5 . .
H6B C6 H6C 109.5 . .

loop_
_geom_bond_atom_site_label_1
_geom_bond_atom_site_label_2
_geom_bond_distance
_geom_bond_site_symmetry_2
N2 C3 1.363(5) .
N2 C7 1.464(5) .
N2 C2 1.374(5) .
N1 C1 1.376(5) .
N1 C3 1.322(5) .
C8 C10 1.388(5) .
C8 C7 1.525(6) .
C8 C9 1.385(5) .
C10 C9 1.392(6) 5_556
C10 H10 1.01(4) .
C1 C2 1.353(6) .
C1 H1 0.99(4) .
C3 C4 1.482(6) .
C7 H7A 0.99(5) .
C7 H7B 1.03(5) .
C9 C10 1.392(6) 5_556
C9 H9 0.92(4) .
C4 C5 1.508(7) .
C4 C6 1.517(7) .
C4 H4 0.95(5) .
C2 H2 1.01(4) .
C5 H5A 0.9600 .
C5 H5B 0.9600 .
C5 H5C 0.9600 .
C6 H6A 0.9600 .
C6 H6B 0.9600 .
C6 H6C 0.9600 .
O1 H1A 0.89(5) .

loop_
_geom_hbond_atom_site_label_D
_geom_hbond_atom_site_label_H
_geom_hbond_atom_site_label_A
_geom_hbond_distance_DH
_geom_hbond_distance_HA
_geom_hbond_distance_DA
_geom_hbond_angle_DHA
O1 H1A N1 0.89(5) 2.01(5) 2.850(3) 157(5)

loop_
_geom_torsion_atom_site_label_1
_geom_torsion_atom_site_label_2
_geom_torsion_atom_site_label_3
_geom_torsion_atom_site_label_4
_geom_torsion
_geom_torsion_site_symmetry_4
N2 C3 C4 C5 136.0(5) .
N2 C3 C4 C6 -100.5(5) .
N1 C1 C2 N2 0.5(5) .
N1 C3 C4 C5 -44.4(6) .
N1 C3 C4 C6 79.2(6) .
C10 C8 C7 N2 175.8(3) .
C10 C8 C9 C10 -1.1(7) 5_556
C1 N1 C3 N2 -1.1(4) .
C1 N1 C3 C4 179.2(4) .
C3 N2 C7 C8 -82.2(5) .
C3 N2 C2 C1 -1.2(5) .
C3 N1 C1 C2 0.3(5) .
C7 N2 C3 N1 177.1(4) .
C7 N2 C3 C4 -3.2(6) .
C7 N2 C2 C1 -176.9(4) .
C7 C8 C10 C9 179.3(4) 5_556
C7 C8 C9 C10 -179.2(4) 5_556
C9 C8 C10 C9 1.1(7) 5_556
C9 C8 C7 N2 -6.0(6) .
C2 N2 C3 N1 1.5(4) .
C2 N2 C3 C4 -178.8(4) .
C2 N2 C7 C8 92.7(5) .
